data_1554138
loop_
_publ_author_name
'Nakanishi, Azusa'
'Ueno, Kazuhide'
'Watanabe, Daiki'
'Ugata, Yosuke'
'Matsumae, Yoshiharu'
'Liu, Jiali'
'Thomas, Morgan L.'
'Dokko, Kaoru'
'Watanabe, Masayoshi'

_publ_section_title
;
 Sulfolane-Based Highly Concentrated Electrolytes of Lithium
 Bis(trifluoromethanesulfonyl)amide: Ionic Transport, Li-Ion Coordination,
 and Li--S Battery Performance
;
_journal_issue 23
_journal_name_full 'The Journal of Physical Chemistry C'
_journal_page_first 14229
_journal_paper_doi 10.1021/acs.jpcc.9b02625
_journal_volume 123
_journal_year 2019
_chemical_formula_moiety 'C6 H8 F6 Li N O6 S3'
_chemical_formula_sum 'C6 H8 F6 Li N O6 S3'
_chemical_formula_weight 407.25
_chemical_name_systematic C6H8LiNO6F6S3
_space_group_crystal_system orthorhombic
_space_group_IT_number 19
_space_group_name_Hall 'P 2ac 2ab'
_space_group_name_H-M_alt 'P 21 21 21'
_atom_sites_solution_hydrogens geom
_atom_sites_solution_primary dual
_audit_creation_date 2018-03-06
_audit_creation_method
;
Olex2 1.2
(compiled 2016.11.30 svn.r3356 for OlexSys, GUI svn.r5269)
;
_cell_angle_alpha 90
_cell_angle_beta 90
_cell_angle_gamma 90
_cell_formula_units_Z 4
_cell_length_a 8.6999(5)
_cell_length_b 12.2951(6)
_cell_length_c 14.5055(9)
_cell_measurement_reflns_used 5356
_cell_measurement_temperature 223
_cell_measurement_theta_max 29.3120
_cell_measurement_theta_min 3.1950
_cell_volume 1551.60(15)
_computing_cell_refinement 'CrysAlisPro 1.171.39.20a (Rigaku OD, 2015)'
_computing_data_collection 'CrysAlisPro 1.171.39.20a (Rigaku OD, 2015)'
_computing_data_reduction 'CrysAlisPro 1.171.39.20a (Rigaku OD, 2015)'
_computing_molecular_graphics 'Olex2 (Dolomanov et al., 2009)'
_computing_publication_material 'Olex2 (Dolomanov et al., 2009)'
_computing_structure_refinement 'ShelXL (Sheldrick, 2015)'
_computing_structure_solution 'ShelXT (Sheldrick, 2015)'
_diffrn_ambient_temperature 223
_diffrn_detector 'CCD plate'
_diffrn_measured_fraction_theta_full 0.9931
_diffrn_measured_fraction_theta_max 0.8915
_diffrn_measurement_details
;
List of Runs (angles in degrees, time in seconds):

  # Type    Start    End  Width  t~exp~   \w     \q     \k     \f   Frames
--------------------------------------------------------------------------
  1  \w    -25.00   2.00   0.50    1.02    --   -0.10 -74.00 167.00   54
  2  \w      0.00  27.00   0.50    1.02    --   -0.10  38.00  60.00   54
  3  \w    -81.00 -47.00   0.50    1.02    --   -0.10 -38.00 150.00   68
  4  \w    -29.00  16.00   0.50    1.02    --   -0.10 -38.00 150.00   90
  5  \w    -87.00 -12.00   0.50    1.02    --   -0.10 -57.00  60.00  150
  6  \w     28.00  53.00   0.50    1.02    --   -0.10  38.00-150.00   50
;
_diffrn_measurement_device 'four-circle diffractometer'
_diffrn_measurement_device_type 'XtaLAB Pro: Kappa dual home/near'
_diffrn_measurement_method '\w scans'
_diffrn_orient_matrix_type 'CrysAlisPro convention (1999,Acta A55,543-557)'
_diffrn_orient_matrix_UB_11 0.0411408000
_diffrn_orient_matrix_UB_12 -0.0418883000
_diffrn_orient_matrix_UB_13 0.0228495000
_diffrn_orient_matrix_UB_21 0.0523378000
_diffrn_orient_matrix_UB_22 -0.0027016000
_diffrn_orient_matrix_UB_23 -0.0374214000
_diffrn_orient_matrix_UB_31 0.0470559000
_diffrn_orient_matrix_UB_32 0.0396001000
_diffrn_orient_matrix_UB_33 0.0216233000
_diffrn_radiation_monochromator graphite
_diffrn_radiation_probe x-ray
_diffrn_radiation_type 'Mo K\a'
_diffrn_radiation_wavelength 0.71073
_diffrn_reflns_av_R_equivalents 0.0286
_diffrn_reflns_av_unetI/netI 0.0261
_diffrn_reflns_Laue_measured_fraction_full 0.997
_diffrn_reflns_Laue_measured_fraction_max 0.920
_diffrn_reflns_limit_h_max 11
_diffrn_reflns_limit_h_min -11
_diffrn_reflns_limit_k_max 16
_diffrn_reflns_limit_k_min -16
_diffrn_reflns_limit_l_max 18
_diffrn_reflns_limit_l_min -19
_diffrn_reflns_number 13938
_diffrn_reflns_point_group_measured_fraction_full 0.994
_diffrn_reflns_point_group_measured_fraction_max 0.892
_diffrn_reflns_theta_full 25.242
_diffrn_reflns_theta_max 30.184
_diffrn_reflns_theta_min 2.868
_diffrn_source 'fine-focus sealed X-ray tube'
_diffrn_source_type 'Enhance (Mo) X-ray Source'
_exptl_absorpt_coefficient_mu 0.566
_exptl_absorpt_correction_T_max 1.00000
_exptl_absorpt_correction_T_min 0.87517
_exptl_absorpt_correction_type multi-scan
_exptl_absorpt_process_details
;
CrysAlisPro 1.171.39.20a (Rigaku Oxford Diffraction, 2015)
Empirical absorption correction using spherical harmonics,
 implemented in SCALE3 ABSPACK scaling algorithm.
;
_exptl_crystal_colour 'clear light colourless'
_exptl_crystal_density_diffrn 1.743
_exptl_crystal_description needle
_exptl_crystal_F_000 816
_exptl_crystal_size_max 0.6
_exptl_crystal_size_mid 0.2
_exptl_crystal_size_min 0.2
_refine_diff_density_max 0.341
_refine_diff_density_min -0.611
_refine_diff_density_rms 0.149
_refine_ls_abs_structure_details
;
 Flack x determined using 1354 quotients [(I+)-(I-)]/[(I+)+(I-)]
 (Parsons, Flack and Wagner, Acta Cryst. B69 (2013) 249-259).
;
_refine_ls_abs_structure_Flack 0.00(3)
_refine_ls_extinction_method none
_refine_ls_goodness_of_fit_ref 1.040
_refine_ls_hydrogen_treatment constr
_refine_ls_matrix_type full
_refine_ls_number_parameters 208
_refine_ls_number_reflns 4105
_refine_ls_number_restraints 0
_refine_ls_restrained_S_all 1.040
_refine_ls_R_factor_all 0.0552
_refine_ls_R_factor_gt 0.0472
_refine_ls_shift/su_max 0.000
_refine_ls_shift/su_mean 0.000
_refine_ls_structure_factor_coef Fsqd
_refine_ls_weighting_details 'w=1/[\s^2^(Fo^2^)+(0.1000P)^2^] where P=(Fo^2^+2Fc^2^)/3'
_refine_ls_weighting_scheme calc
_refine_ls_wR_factor_gt 0.1263
_refine_ls_wR_factor_ref 0.1332
_reflns_Friedel_coverage 0.709
_reflns_Friedel_fraction_full 0.989
_reflns_Friedel_fraction_max 0.856
_reflns_number_gt 3573
_reflns_number_total 4105
_reflns_threshold_expression 'I > 2\s(I)'
_cod_data_source_file jp9b02625_si_002.cif
_cod_data_source_block exp_50
_cod_database_code 1554138
_chemical_oxdiff_formula 'Li N S3 O6 C6 H8 F6'
_shelx_space_group_comment
;
The symmetry employed for this shelxl refinement is uniquely defined
by the following loop, which should always be used as a source of
symmetry information in preference to the above space-group names.
They are only intended as comments.
;
_diffrn_oxdiff_ac3_digest_frames
;
01d03b1c44e4cbc0b86b1a90ee9aa4e3fd0003250d9
;
_reflns_odcompleteness_completeness 99.31
_reflns_odcompleteness_iscentric 1
_reflns_odcompleteness_theta 23.97
_olex2_refinement_description
;
1. Fixed Uiso
 At 1.2 times of:
  All C(H,H) groups
2.a Secondary CH2 refined with riding coordinates:
 C4(H4A,H4B), C3(H3A,H3B), C2(H2A,H2B), C1(H1A,H1B)
;
_shelx_shelxl_version_number 2014/7
_olex2_submission_special_instructions 'No special instructions were received'
_oxdiff_exptl_absorpt_empirical_details
;
Empirical correction (ABSPACK) includes:
- Absorption correction using spherical harmonics
- Frame scaling
;
_oxdiff_exptl_absorpt_empirical_full_max 1.169
_oxdiff_exptl_absorpt_empirical_full_min 0.883

loop_
_space_group_symop_operation_xyz
'x, y, z'
'-x+1/2, -y, z+1/2'
'-x, y+1/2, -z+1/2'
'x+1/2, -y+1/2, -z'

loop_
_atom_site_label
_atom_site_type_symbol
_atom_site_fract_x
_atom_site_fract_y
_atom_site_fract_z
_atom_site_U_iso_or_equiv
_atom_site_adp_type
_atom_site_occupancy
_atom_site_site_symmetry_order
_atom_site_calc_flag
_atom_site_refinement_flags_posn
S1 S 0.59373(9) 0.74991(6) 0.61826(5) 0.0364(2) Uani 1 1 d .
S2 S 0.57999(12) 0.46673(7) 0.36430(6) 0.0457(2) Uani 1 1 d .
S3 S 0.42334(10) 0.41451(7) 0.20318(7) 0.0458(2) Uani 1 1 d .
F1 F 0.4944(7) 0.4339(4) 0.5320(3) 0.1209(18) Uani 1 1 d .
F3 F 0.3505(7) 0.3585(5) 0.4325(4) 0.142(2) Uani 1 1 d .
F2 F 0.5706(8) 0.2907(3) 0.4628(3) 0.1271(18) Uani 1 1 d .
F4 F 0.5198(7) 0.6107(3) 0.1661(3) 0.126(2) Uani 1 1 d .
F6 F 0.3990(7) 0.5326(4) 0.0558(4) 0.142(2) Uani 1 1 d .
F5 F 0.6288(6) 0.4851(4) 0.0880(3) 0.1229(17) Uani 1 1 d .
O1 O 0.7546(4) 0.7611(4) 0.6027(3) 0.0844(13) Uani 1 1 d .
O2 O 0.5023(5) 0.7148(3) 0.5423(2) 0.0744(11) Uani 1 1 d .
O3 O 0.4924(6) 0.5648(3) 0.3694(3) 0.0818(12) Uani 1 1 d .
O4 O 0.7395(5) 0.4677(4) 0.3875(3) 0.0864(13) Uani 1 1 d .
O5 O 0.2836(3) 0.4570(4) 0.2384(4) 0.0879(14) Uani 1 1 d .
O6 O 0.4138(4) 0.3183(2) 0.1483(2) 0.0594(7) Uani 1 1 d .
N1 N 0.5579(3) 0.3995(2) 0.2731(2) 0.0395(6) Uani 1 1 d .
C4 C 0.5246(7) 0.8731(4) 0.6647(4) 0.0672(12) Uani 1 1 d .
H4A H 0.6097 0.9213 0.6818 0.081 Uiso 1 1 calc R
H4B H 0.4579 0.9108 0.6206 0.081 Uiso 1 1 calc R
C3 C 0.4349(9) 0.8374(5) 0.7492(4) 0.090(2) Uani 1 1 d .
H3A H 0.4262 0.8975 0.7932 0.108 Uiso 1 1 calc R
H3B H 0.3311 0.8143 0.7316 0.108 Uiso 1 1 calc R
C2 C 0.5217(9) 0.7434(6) 0.7922(4) 0.0830(16) Uani 1 1 d .
H2A H 0.4586 0.7075 0.8391 0.100 Uiso 1 1 calc R
H2B H 0.6167 0.7693 0.8212 0.100 Uiso 1 1 calc R
C1 C 0.5579(4) 0.6656(3) 0.7142(3) 0.0483(8) Uani 1 1 d .
H1A H 0.4707 0.6171 0.7023 0.058 Uiso 1 1 calc R
H1B H 0.6484 0.6215 0.7289 0.058 Uiso 1 1 calc R
C5 C 0.4924(9) 0.3818(5) 0.4537(4) 0.0801(18) Uani 1 1 d .
C6 C 0.4993(8) 0.5178(5) 0.1234(5) 0.0802(17) Uani 1 1 d .
Li1 Li 0.4622(6) 0.7091(4) 0.4144(4) 0.0345(10) Uani 1 1 d .

loop_
_atom_site_aniso_label
_atom_site_aniso_U_11
_atom_site_aniso_U_22
_atom_site_aniso_U_33
_atom_site_aniso_U_23
_atom_site_aniso_U_13
_atom_site_aniso_U_12
S1 0.0334(3) 0.0406(4) 0.0352(4) -0.0004(3) -0.0029(3) -0.0004(3)
S2 0.0608(5) 0.0386(4) 0.0376(4) -0.0081(3) 0.0082(4) -0.0114(4)
S3 0.0348(4) 0.0452(4) 0.0573(5) -0.0165(4) -0.0018(4) 0.0065(3)
F1 0.215(5) 0.105(3) 0.0429(17) -0.0080(19) 0.034(2) -0.021(3)
F3 0.147(4) 0.180(5) 0.101(3) -0.003(3) 0.057(3) -0.097(4)
F2 0.228(6) 0.0632(19) 0.090(3) 0.0215(19) 0.010(4) 0.001(3)
F4 0.223(6) 0.0542(17) 0.102(3) 0.019(2) -0.039(3) -0.022(2)
F6 0.194(5) 0.125(3) 0.106(3) 0.028(3) -0.078(4) 0.029(4)
F5 0.143(4) 0.129(4) 0.097(3) 0.052(3) 0.041(3) -0.002(3)
O1 0.0385(14) 0.107(3) 0.108(3) 0.035(3) 0.0128(16) -0.0019(17)
O2 0.096(3) 0.090(2) 0.0372(15) -0.0066(16) -0.0202(16) -0.024(2)
O3 0.144(4) 0.0377(15) 0.063(2) -0.0177(15) 0.000(2) 0.0140(18)
O4 0.071(2) 0.124(4) 0.064(2) -0.024(2) -0.0095(18) -0.026(2)
O5 0.0370(15) 0.100(3) 0.127(4) -0.059(3) 0.0008(17) 0.0182(16)
O6 0.0518(14) 0.0598(16) 0.0667(18) -0.0267(14) -0.0052(15) -0.0011(14)
N1 0.0407(14) 0.0420(14) 0.0357(14) -0.0087(11) 0.0045(11) 0.0043(11)
C4 0.086(3) 0.042(2) 0.074(3) -0.005(2) 0.000(3) 0.009(2)
C3 0.115(5) 0.084(4) 0.069(4) -0.024(3) 0.013(4) 0.033(4)
C2 0.110(4) 0.098(4) 0.041(2) -0.004(3) 0.006(2) 0.019(4)
C1 0.0488(19) 0.0530(19) 0.043(2) 0.0101(15) 0.0005(15) 0.0007(15)
C5 0.129(5) 0.064(3) 0.047(3) -0.003(2) 0.025(3) -0.025(3)
C6 0.112(5) 0.062(3) 0.066(3) 0.013(3) -0.025(3) 0.005(3)
Li1 0.035(2) 0.035(2) 0.034(3) 0.001(2) -0.005(2) 0.0008(18)

loop_
_atom_type_symbol
_atom_type_description
_atom_type_scat_dispersion_real
_atom_type_scat_dispersion_imag
_atom_type_scat_source
C C 0.0033 0.0016 'International Tables Vol C Tables 4.2.6.8 and 6.1.1.4'
H H 0.0000 0.0000 'International Tables Vol C Tables 4.2.6.8 and 6.1.1.4'
Li Li -0.0003 0.0001 'International Tables Vol C Tables 4.2.6.8 and 6.1.1.4'
N N 0.0061 0.0033 'International Tables Vol C Tables 4.2.6.8 and 6.1.1.4'
O O 0.0106 0.0060 'International Tables Vol C Tables 4.2.6.8 and 6.1.1.4'
F F 0.0171 0.0103 'International Tables Vol C Tables 4.2.6.8 and 6.1.1.4'
S S 0.1246 0.1234 'International Tables Vol C Tables 4.2.6.8 and 6.1.1.4'

loop_
_geom_angle_atom_site_label_1
_geom_angle_atom_site_label_2
_geom_angle_atom_site_label_3
_geom_angle
_geom_angle_site_symmetry_1
_geom_angle_site_symmetry_3
O1 S1 O2 117.1(3) . .
O1 S1 C4 108.2(3) . .
O1 S1 C1 110.8(2) . .
O2 S1 C4 111.4(3) . .
O2 S1 C1 109.5(2) . .
C1 S1 C4 98.2(2) . .
O3 S2 O4 120.0(3) . .
O3 S2 N1 115.0(2) . .
O3 S2 C5 102.9(3) . .
O4 S2 N1 108.8(2) . .
O4 S2 C5 104.0(3) . .
N1 S2 C5 104.2(2) . .
O5 S3 O6 117.1(2) . .
O5 S3 N1 117.0(2) . .
O5 S3 C6 106.2(3) . .
O6 S3 N1 107.93(18) . .
O6 S3 C6 104.0(3) . .
N1 S3 C6 102.8(2) . .
S1 O1 Li1 174.0(4) . 4_566
S1 O2 Li1 150.8(3) . .
S2 O3 Li1 151.1(4) . .
S3 O6 Li1 143.0(3) . 3_645
S3 N1 S2 125.19(18) . .
S1 C4 H4A 111.0 . .
S1 C4 H4B 111.0 . .
H4A C4 H4B 109.0 . .
C3 C4 S1 103.6(3) . .
C3 C4 H4A 111.0 . .
C3 C4 H4B 111.0 . .
C4 C3 H3A 110.3 . .
C4 C3 H3B 110.3 . .
H3A C3 H3B 108.5 . .
C2 C3 C4 107.2(5) . .
C2 C3 H3A 110.3 . .
C2 C3 H3B 110.3 . .
C3 C2 H2A 110.5 . .
C3 C2 H2B 110.5 . .
C3 C2 C1 106.2(4) . .
H2A C2 H2B 108.7 . .
C1 C2 H2A 110.5 . .
C1 C2 H2B 110.5 . .
S1 C1 H1A 110.8 . .
S1 C1 H1B 110.8 . .
C2 C1 S1 104.8(3) . .
C2 C1 H1A 110.8 . .
C2 C1 H1B 110.8 . .
H1A C1 H1B 108.9 . .
F1 C5 S2 109.4(4) . .
F1 C5 F3 109.0(6) . .
F1 C5 F2 108.8(6) . .
F3 C5 S2 110.6(5) . .
F3 C5 F2 109.0(6) . .
F2 C5 S2 110.0(5) . .
F4 C6 S3 110.6(5) . .
F4 C6 F6 108.6(5) . .
F6 C6 S3 108.9(5) . .
F5 C6 S3 110.3(4) . .
F5 C6 F4 109.7(7) . .
F5 C6 F6 108.7(6) . .
O1 Li1 O2 107.6(3) 4_466 .
O1 Li1 O3 105.7(3) 4_466 .
O1 Li1 O6 109.9(3) 4_466 3_655
O2 Li1 O3 110.2(3) . .
O2 Li1 O6 109.3(3) . 3_655
O3 Li1 O6 113.9(3) . 3_655

loop_
_geom_bond_atom_site_label_1
_geom_bond_atom_site_label_2
_geom_bond_distance
_geom_bond_site_symmetry_2
S1 O1 1.425(3) .
S1 O2 1.426(3) .
S1 C4 1.763(5) .
S1 C1 1.763(4) .
S2 O3 1.428(4) .
S2 O4 1.428(4) .
S2 N1 1.572(3) .
S2 C5 1.831(5) .
S3 O5 1.419(3) .
S3 O6 1.428(3) .
S3 N1 1.560(3) .
S3 C6 1.841(6) .
F1 C5 1.304(7) .
F3 C5 1.305(9) .
F2 C5 1.317(8) .
F4 C6 1.312(7) .
F6 C6 1.325(7) .
F5 C6 1.302(9) .
O1 Li1 1.859(6) 4_566
O2 Li1 1.888(6) .
O3 Li1 1.909(6) .
O6 Li1 1.948(6) 3_645
C4 H4A 0.9800 .
C4 H4B 0.9800 .
C4 C3 1.519(9) .
C3 H3A 0.9800 .
C3 H3B 0.9800 .
C3 C2 1.514(9) .
C2 H2A 0.9800 .
C2 H2B 0.9800 .
C2 C1 1.514(7) .
C1 H1A 0.9800 .
C1 H1B 0.9800 .
Li1 O1 1.859(6) 4_466
Li1 O6 1.948(6) 3_655
